data_7031964
loop_
_publ_author_name
'Garc\'ia-Rodr\'iguez, Ra\'ul'
'Bullock, Thomas H.'
'McPartlin, Mary'
'Wright, Dominic S.'

_publ_section_title
;
 Synthesis and structures of tris(2-pyridyl)aluminate sandwich compounds
 [{RAl(2-py')2}2M] (py' = 2-pyridyl, M = Ca, Mn, Fe).
;
_journal_issue 37
_journal_name_full 'Dalton transactions (Cambridge, England : 2003)'
_journal_page_first 14045
_journal_page_last 14053
_journal_paper_doi 10.1039/c4dt00951g
_journal_volume 43
_journal_year 2014
_chemical_formula_moiety 'C24 H31 Al Li N3 O'
_chemical_formula_sum 'C24 H31 Al Li N3 O'
_chemical_formula_weight 411.44
_chemical_name_systematic
; 
 ? 
;
_space_group_IT_number 14
_symmetry_cell_setting monoclinic
_symmetry_space_group_name_Hall '-P 2ybc'
_symmetry_space_group_name_H-M 'P 1 21/c 1'
_atom_sites_solution_hydrogens geom
_atom_sites_solution_primary direct
_atom_sites_solution_secondary difmap
_audit_creation_method SHELXL-97
_cell_angle_alpha 90.00
_cell_angle_beta 100.930(1)
_cell_angle_gamma 90.00
_cell_formula_units_Z 4
_cell_length_a 10.7216(3)
_cell_length_b 16.9280(5)
_cell_length_c 13.0438(4)
_cell_measurement_reflns_used 9881
_cell_measurement_temperature 180(2)
_cell_measurement_theta_max 72.05
_cell_measurement_theta_min 4.20
_cell_volume 2324.44(12)
_computing_cell_refinement 'refinement of XYZ centroids > 20sigma(I)'
_computing_data_collection 'Bruker software package, narrow-frames'
_computing_data_reduction
;
 Bruker SAINT software package, narrow frame algorithm
;
_computing_publication_material 'SHELXL-97 (Sheldrick 1997)'
_computing_structure_refinement 'SHELXL-97 (Sheldrick 1997)'
_computing_structure_solution 'SIR-92 (Altomare et al. 1994)'
_diffrn_ambient_temperature 180(2)
_diffrn_measured_fraction_theta_full 0.977
_diffrn_measured_fraction_theta_max 0.977
_diffrn_measurement_device_type 'Bruker QUEST D8 CCD'
_diffrn_measurement_method 'Thin slice \w and \f scans'
_diffrn_radiation_source '30W microfocus sealed tube, Quazar optics'
_diffrn_radiation_type CuK\a
_diffrn_radiation_wavelength 1.54184
_diffrn_reflns_av_R_equivalents 0.0238
_diffrn_reflns_av_sigmaI/netI 0.0198
_diffrn_reflns_limit_h_max 8
_diffrn_reflns_limit_h_min -13
_diffrn_reflns_limit_k_max 19
_diffrn_reflns_limit_k_min -20
_diffrn_reflns_limit_l_max 15
_diffrn_reflns_limit_l_min -16
_diffrn_reflns_number 19156
_diffrn_reflns_theta_full 72.05
_diffrn_reflns_theta_max 72.05
_diffrn_reflns_theta_min 4.20
_exptl_absorpt_coefficient_mu 0.899
_exptl_absorpt_correction_T_max 1.000
_exptl_absorpt_correction_T_min 0.901
_exptl_absorpt_correction_type multi-scan
_exptl_absorpt_process_details
;
multi-scan from symmetry-related measurements (SADABS) 
;
_exptl_crystal_colour colourless
_exptl_crystal_density_diffrn 1.176
_exptl_crystal_density_method 'not measured'
_exptl_crystal_description block
_exptl_crystal_F_000 880
_exptl_crystal_size_max 0.32
_exptl_crystal_size_mid 0.20
_exptl_crystal_size_min 0.13
_refine_diff_density_max 0.263
_refine_diff_density_min -0.226
_refine_diff_density_rms 0.043
_refine_ls_extinction_method none
_refine_ls_goodness_of_fit_ref 1.031
_refine_ls_hydrogen_treatment constr
_refine_ls_matrix_type full
_refine_ls_number_parameters 275
_refine_ls_number_reflns 4463
_refine_ls_number_restraints 0
_refine_ls_restrained_S_all 1.031
_refine_ls_R_factor_all 0.0397
_refine_ls_R_factor_gt 0.0360
_refine_ls_shift/su_max 0.006
_refine_ls_shift/su_mean 0.000
_refine_ls_structure_factor_coef Fsqd
_refine_ls_weighting_details 'calc w=1/[\s^2^(Fo^2^)+(0.0504P)^2^+0.8818P] where P=(Fo^2^+2Fc^2^)/3'
_refine_ls_weighting_scheme calc
_refine_ls_wR_factor_gt 0.0971
_refine_ls_wR_factor_ref 0.1008
_reflns_number_gt 4033
_reflns_number_total 4463
_reflns_threshold_expression >2sigma(I)
_cod_data_source_file c4dt00951g2.cif
_cod_data_source_block dw1420
_cod_depositor_comments 'Adding full bibliography for 7031958--7031967.cif.'
_cod_original_sg_symbol_H-M P2(1)/c
_cod_database_code 7031964

loop_
_symmetry_equiv_pos_as_xyz
'x, y, z'
'-x, y+1/2, -z+1/2'
'-x, -y, -z'
'x, -y-1/2, z-1/2'

loop_
_atom_site_label
_atom_site_type_symbol
_atom_site_fract_x
_atom_site_fract_y
_atom_site_fract_z
_atom_site_U_iso_or_equiv
_atom_site_adp_type
_atom_site_occupancy
_atom_site_symmetry_multiplicity
_atom_site_calc_flag
_atom_site_refinement_flags
Al1 Al 0.80247(4) 0.51957(2) 0.28252(3) 0.02826(12) Uani 1 1 d .
Li1 Li 0.8427(2) 0.39228(13) 0.12887(17) 0.0311(5) Uani 1 1 d .
N1 N 0.72758(10) 0.48966(6) 0.06004(8) 0.0286(2) Uani 1 1 d .
N2 N 0.72124(10) 0.35835(6) 0.22957(8) 0.0274(2) Uani 1 1 d .
N3 N 1.01256(10) 0.42377(6) 0.23795(8) 0.0285(2) Uani 1 1 d .
C1 C 0.78900(15) 0.60415(8) 0.38515(11) 0.0389(3) Uani 1 1 d .
H1A H 0.8357 0.5861 0.4540 0.047 Uiso 1 1 calc R
H1B H 0.8345 0.6510 0.3655 0.047 Uiso 1 1 calc R
C2 C 0.65782(19) 0.63139(11) 0.39959(15) 0.0595(5) Uani 1 1 d .
H2A H 0.6669 0.6757 0.4489 0.089 Uiso 1 1 calc R
H2B H 0.6140 0.5876 0.4270 0.089 Uiso 1 1 calc R
H2C H 0.6083 0.6484 0.3322 0.089 Uiso 1 1 calc R
C11 C 0.73084(12) 0.54877(8) 0.13247(10) 0.0297(3) Uani 1 1 d .
C12 C 0.67465(14) 0.62154(9) 0.10068(12) 0.0373(3) Uani 1 1 d .
H12 H 0.6792 0.6633 0.1498 0.045 Uiso 1 1 calc R
C13 C 0.61256(15) 0.63361(9) -0.00112(12) 0.0438(4) Uani 1 1 d .
H13 H 0.5760 0.6835 -0.0224 0.053 Uiso 1 1 calc R
C14 C 0.60477(14) 0.57197(9) -0.07101(11) 0.0403(3) Uani 1 1 d .
H14 H 0.5597 0.5781 -0.1406 0.048 Uiso 1 1 calc R
C15 C 0.66371(12) 0.50077(9) -0.03835(10) 0.0323(3) Uani 1 1 d .
C16 C 0.65490(16) 0.43264(9) -0.11290(12) 0.0428(4) Uani 1 1 d .
H16A H 0.6683 0.3831 -0.0735 0.064 Uiso 1 1 calc R
H16B H 0.7200 0.4382 -0.1560 0.064 Uiso 1 1 calc R
H16C H 0.5706 0.4321 -0.1579 0.064 Uiso 1 1 calc R
C21 C 0.70721(12) 0.41793(8) 0.29764(10) 0.0292(3) Uani 1 1 d .
C22 C 0.62381(13) 0.40620(9) 0.36709(10) 0.0340(3) Uani 1 1 d .
H22 H 0.6132 0.4470 0.4147 0.041 Uiso 1 1 calc R
C23 C 0.55668(13) 0.33645(9) 0.36765(11) 0.0370(3) Uani 1 1 d .
H23 H 0.5008 0.3290 0.4153 0.044 Uiso 1 1 calc R
C24 C 0.57237(13) 0.27785(9) 0.29766(11) 0.0351(3) Uani 1 1 d .
H24 H 0.5271 0.2295 0.2961 0.042 Uiso 1 1 calc R
C25 C 0.65545(12) 0.29079(8) 0.22953(10) 0.0296(3) Uani 1 1 d .
C26 C 0.67458(15) 0.22965(9) 0.15036(12) 0.0398(3) Uani 1 1 d .
H26A H 0.7647 0.2153 0.1609 0.060 Uiso 1 1 calc R
H26B H 0.6475 0.2512 0.0799 0.060 Uiso 1 1 calc R
H26C H 0.6241 0.1826 0.1586 0.060 Uiso 1 1 calc R
C31 C 0.98587(13) 0.48911(8) 0.29147(10) 0.0294(3) Uani 1 1 d .
C32 C 1.08532(14) 0.53037(9) 0.35389(11) 0.0378(3) Uani 1 1 d .
H32 H 1.0669 0.5753 0.3920 0.045 Uiso 1 1 calc R
C33 C 1.20993(15) 0.50662(10) 0.36086(12) 0.0435(4) Uani 1 1 d .
H33 H 1.2775 0.5363 0.4004 0.052 Uiso 1 1 calc R
C34 C 1.23417(13) 0.43925(9) 0.30950(11) 0.0396(3) Uani 1 1 d .
H34 H 1.3189 0.4209 0.3147 0.048 Uiso 1 1 calc R
C35 C 1.13394(13) 0.39817(8) 0.24990(10) 0.0318(3) Uani 1 1 d .
C36 C 1.15828(15) 0.32122(9) 0.20004(13) 0.0422(3) Uani 1 1 d .
H36A H 1.0816 0.2885 0.1908 0.063 Uiso 1 1 calc R
H36B H 1.2284 0.2935 0.2449 0.063 Uiso 1 1 calc R
H36C H 1.1808 0.3314 0.1319 0.063 Uiso 1 1 calc R
O1 O 0.90645(9) 0.33593(6) 0.01514(8) 0.0359(2) Uani 1 1 d .
C41 C 0.90621(15) 0.25372(9) -0.01442(12) 0.0382(3) Uani 1 1 d .
H41A H 0.8193 0.2365 -0.0465 0.046 Uiso 1 1 calc R
H41B H 0.9372 0.2203 0.0474 0.046 Uiso 1 1 calc R
C42 C 0.99396(16) 0.24722(9) -0.09227(13) 0.0428(4) Uani 1 1 d .
H42A H 0.9654 0.2054 -0.1446 0.051 Uiso 1 1 calc R
H42B H 1.0824 0.2362 -0.0570 0.051 Uiso 1 1 calc R
C43 C 0.98215(15) 0.32861(10) -0.14194(12) 0.0426(4) Uani 1 1 d .
H43A H 1.0568 0.3412 -0.1734 0.051 Uiso 1 1 calc R
H43B H 0.9040 0.3331 -0.1960 0.051 Uiso 1 1 calc R
C44 C 0.97611(15) 0.38119(9) -0.04972(12) 0.0403(3) Uani 1 1 d .
H44A H 1.0625 0.3938 -0.0112 0.048 Uiso 1 1 calc R
H44B H 0.9314 0.4311 -0.0727 0.048 Uiso 1 1 calc R

loop_
_atom_site_aniso_label
_atom_site_aniso_U_11
_atom_site_aniso_U_22
_atom_site_aniso_U_33
_atom_site_aniso_U_23
_atom_site_aniso_U_13
_atom_site_aniso_U_12
Al1 0.0314(2) 0.0240(2) 0.0296(2) -0.00122(14) 0.00632(15) 0.00241(15)
Li1 0.0332(11) 0.0283(11) 0.0326(11) -0.0017(9) 0.0083(9) -0.0003(9)
N1 0.0272(5) 0.0302(6) 0.0292(5) 0.0038(4) 0.0072(4) -0.0009(4)
N2 0.0261(5) 0.0270(5) 0.0289(5) 0.0029(4) 0.0044(4) 0.0006(4)
N3 0.0279(5) 0.0267(6) 0.0314(5) 0.0031(4) 0.0069(4) 0.0006(4)
C1 0.0517(9) 0.0292(7) 0.0376(7) -0.0018(6) 0.0131(6) 0.0032(6)
C2 0.0739(13) 0.0525(10) 0.0576(10) -0.0005(8) 0.0259(9) 0.0267(9)
C11 0.0255(6) 0.0304(7) 0.0345(7) 0.0030(5) 0.0089(5) 0.0011(5)
C12 0.0375(7) 0.0331(7) 0.0429(8) 0.0030(6) 0.0115(6) 0.0061(6)
C13 0.0435(8) 0.0394(8) 0.0492(9) 0.0144(7) 0.0105(7) 0.0135(7)
C14 0.0358(7) 0.0508(9) 0.0339(7) 0.0127(6) 0.0054(6) 0.0058(7)
C15 0.0272(6) 0.0396(7) 0.0310(7) 0.0056(6) 0.0075(5) -0.0031(6)
C16 0.0462(9) 0.0464(9) 0.0337(7) 0.0002(6) 0.0025(6) -0.0044(7)
C21 0.0296(6) 0.0291(6) 0.0274(6) 0.0029(5) 0.0020(5) 0.0032(5)
C22 0.0354(7) 0.0384(7) 0.0284(6) 0.0016(5) 0.0066(5) 0.0060(6)
C23 0.0309(7) 0.0483(8) 0.0333(7) 0.0111(6) 0.0100(5) 0.0045(6)
C24 0.0282(7) 0.0356(7) 0.0410(7) 0.0084(6) 0.0056(6) -0.0035(6)
C25 0.0251(6) 0.0296(7) 0.0325(6) 0.0037(5) 0.0019(5) 0.0007(5)
C26 0.0393(8) 0.0330(7) 0.0477(8) -0.0056(6) 0.0099(6) -0.0048(6)
C31 0.0334(7) 0.0258(6) 0.0285(6) 0.0042(5) 0.0046(5) 0.0005(5)
C32 0.0427(8) 0.0325(7) 0.0351(7) -0.0011(6) -0.0004(6) -0.0007(6)
C33 0.0368(8) 0.0479(9) 0.0403(8) 0.0026(7) -0.0065(6) -0.0073(7)
C34 0.0284(7) 0.0485(9) 0.0404(8) 0.0092(7) 0.0023(6) 0.0034(6)
C35 0.0305(7) 0.0333(7) 0.0326(7) 0.0082(5) 0.0080(5) 0.0029(5)
C36 0.0379(8) 0.0412(8) 0.0496(9) 0.0018(7) 0.0133(6) 0.0097(7)
O1 0.0410(5) 0.0310(5) 0.0386(5) -0.0047(4) 0.0149(4) -0.0018(4)
C41 0.0430(8) 0.0311(7) 0.0433(8) -0.0064(6) 0.0153(6) -0.0050(6)
C42 0.0462(9) 0.0390(8) 0.0470(9) -0.0098(7) 0.0187(7) -0.0025(7)
C43 0.0438(8) 0.0494(9) 0.0363(7) -0.0013(7) 0.0116(6) -0.0064(7)
C44 0.0426(8) 0.0354(8) 0.0452(8) -0.0001(6) 0.0145(7) -0.0051(6)

loop_
_atom_type_symbol
_atom_type_description
_atom_type_scat_dispersion_real
_atom_type_scat_dispersion_imag
_atom_type_scat_source
C C 0.0181 0.0091 'International Tables Vol C Tables 4.2.6.8 and 6.1.1.4'
H H 0.0000 0.0000 'International Tables Vol C Tables 4.2.6.8 and 6.1.1.4'
Li Li 0.0008 0.0003 'International Tables Vol C Tables 4.2.6.8 and 6.1.1.4'
N N 0.0311 0.0180 'International Tables Vol C Tables 4.2.6.8 and 6.1.1.4'
O O 0.0492 0.0322 'International Tables Vol C Tables 4.2.6.8 and 6.1.1.4'
Al Al 0.2130 0.2455 'International Tables Vol C Tables 4.2.6.8 and 6.1.1.4'

loop_
_geom_angle_atom_site_label_1
_geom_angle_atom_site_label_2
_geom_angle_atom_site_label_3
_geom_angle
C1 Al1 C31 109.93(6)
C1 Al1 C11 114.43(6)
C31 Al1 C11 107.81(5)
C1 Al1 C21 116.35(6)
C31 Al1 C21 106.32(5)
C11 Al1 C21 101.27(5)
C1 Al1 Li1 176.03(7)
C31 Al1 Li1 66.18(6)
C11 Al1 Li1 67.01(6)
C21 Al1 Li1 66.34(6)
O1 Li1 N2 132.62(12)
O1 Li1 N1 107.89(11)
N2 Li1 N1 95.49(10)
O1 Li1 N3 104.14(11)
N2 Li1 N3 101.63(10)
N1 Li1 N3 115.62(11)
O1 Li1 Al1 161.13(11)
N2 Li1 Al1 66.24(6)
N1 Li1 Al1 65.70(6)
N3 Li1 Al1 66.15(6)
C15 N1 C11 119.71(12)
C15 N1 Li1 130.68(11)
C11 N1 Li1 109.50(10)
C25 N2 C21 120.30(11)
C25 N2 Li1 128.39(11)
C21 N2 Li1 111.20(10)
C35 N3 C31 119.37(12)
C35 N3 Li1 132.16(11)
C31 N3 Li1 107.76(10)
C2 C1 Al1 119.23(12)
C2 C1 H1A 107.5
Al1 C1 H1A 107.5
C2 C1 H1B 107.5
Al1 C1 H1B 107.5
H1A C1 H1B 107.0
C1 C2 H2A 109.5
C1 C2 H2B 109.5
H2A C2 H2B 109.5
C1 C2 H2C 109.5
H2A C2 H2C 109.5
H2B C2 H2C 109.5
N1 C11 C12 118.99(12)
N1 C11 Al1 116.31(9)
C12 C11 Al1 124.39(10)
C13 C12 C11 121.10(14)
C13 C12 H12 119.5
C11 C12 H12 119.5
C14 C13 C12 118.75(14)
C14 C13 H13 120.6
C12 C13 H13 120.6
C13 C14 C15 119.15(13)
C13 C14 H14 120.4
C15 C14 H14 120.4
N1 C15 C14 122.15(13)
N1 C15 C16 117.91(12)
C14 C15 C16 119.93(13)
C15 C16 H16A 109.5
C15 C16 H16B 109.5
H16A C16 H16B 109.5
C15 C16 H16C 109.5
H16A C16 H16C 109.5
H16B C16 H16C 109.5
N2 C21 C22 118.42(12)
N2 C21 Al1 116.22(9)
C22 C21 Al1 125.25(10)
C23 C22 C21 121.36(13)
C23 C22 H22 119.3
C21 C22 H22 119.3
C24 C23 C22 118.76(13)
C24 C23 H23 120.6
C22 C23 H23 120.6
C23 C24 C25 118.89(13)
C23 C24 H24 120.6
C25 C24 H24 120.6
N2 C25 C24 122.27(13)
N2 C25 C26 116.51(12)
C24 C25 C26 121.21(12)
C25 C26 H26A 109.5
C25 C26 H26B 109.5
H26A C26 H26B 109.5
C25 C26 H26C 109.5
H26A C26 H26C 109.5
H26B C26 H26C 109.5
N3 C31 C32 119.39(12)
N3 C31 Al1 118.30(9)
C32 C31 Al1 122.24(10)
C33 C32 C31 120.91(14)
C33 C32 H32 119.5
C31 C32 H32 119.5
C34 C33 C32 118.69(14)
C34 C33 H33 120.7
C32 C33 H33 120.7
C33 C34 C35 119.45(13)
C33 C34 H34 120.3
C35 C34 H34 120.3
N3 C35 C34 122.01(13)
N3 C35 C36 118.09(12)
C34 C35 C36 119.86(13)
C35 C36 H36A 109.5
C35 C36 H36B 109.5
H36A C36 H36B 109.5
C35 C36 H36C 109.5
H36A C36 H36C 109.5
H36B C36 H36C 109.5
C41 O1 C44 109.19(10)
C41 O1 Li1 132.64(11)
C44 O1 Li1 118.00(11)
O1 C41 C42 106.22(11)
O1 C41 H41A 110.5
C42 C41 H41A 110.5
O1 C41 H41B 110.5
C42 C41 H41B 110.5
H41A C41 H41B 108.7
C41 C42 C43 102.02(12)
C41 C42 H42A 111.4
C43 C42 H42A 111.4
C41 C42 H42B 111.4
C43 C42 H42B 111.4
H42A C42 H42B 109.2
C44 C43 C42 102.01(12)
C44 C43 H43A 111.4
C42 C43 H43A 111.4
C44 C43 H43B 111.4
C42 C43 H43B 111.4
H43A C43 H43B 109.2
O1 C44 C43 104.98(11)
O1 C44 H44A 110.8
C43 C44 H44A 110.8
O1 C44 H44B 110.8
C43 C44 H44B 110.8
H44A C44 H44B 108.8

loop_
_geom_bond_atom_site_label_1
_geom_bond_atom_site_label_2
_geom_bond_distance
Al1 C1 1.9840(14)
Al1 C31 2.0147(14)
Al1 C11 2.0237(14)
Al1 C21 2.0295(14)
Al1 Li1 3.029(2)
Li1 O1 1.990(2)
Li1 N2 2.098(2)
Li1 N1 2.151(3)
Li1 N3 2.154(3)
N1 C15 1.3483(17)
N1 C11 1.3720(17)
N2 C25 1.3436(17)
N2 C21 1.3708(17)
N3 C35 1.3523(17)
N3 C31 1.3668(17)
C1 C2 1.525(2)
C1 H1A 0.9900
C1 H1B 0.9900
C2 H2A 0.9800
C2 H2B 0.9800
C2 H2C 0.9800
C11 C12 1.3990(19)
C12 C13 1.383(2)
C12 H12 0.9500
C13 C14 1.378(2)
C13 H13 0.9500
C14 C15 1.390(2)
C14 H14 0.9500
C15 C16 1.500(2)
C16 H16A 0.9800
C16 H16B 0.9800
C16 H16C 0.9800
C21 C22 1.4023(19)
C22 C23 1.384(2)
C22 H22 0.9500
C23 C24 1.380(2)
C23 H23 0.9500
C24 C25 1.3898(19)
C24 H24 0.9500
C25 C26 1.5033(19)
C26 H26A 0.9800
C26 H26B 0.9800
C26 H26C 0.9800
C31 C32 1.3995(19)
C32 C33 1.382(2)
C32 H32 0.9500
C33 C34 1.372(2)
C33 H33 0.9500
C34 C35 1.388(2)
C34 H34 0.9500
C35 C36 1.501(2)
C36 H36A 0.9800
C36 H36B 0.9800
C36 H36C 0.9800
O1 C41 1.4439(17)
O1 C44 1.4492(17)
C41 C42 1.514(2)
C41 H41A 0.9900
C41 H41B 0.9900
C42 C43 1.518(2)
C42 H42A 0.9900
C42 H42B 0.9900
C43 C44 1.508(2)
C43 H43A 0.9900
C43 H43B 0.9900
C44 H44A 0.9900
C44 H44B 0.9900
